data_3000581
loop_
_publ_author_name
Zugenmaier

_journal_name_full 'To be published in Crystals'
_chemical_formula_sum 'C18 H20 N2 O6'
_chemical_name_systematic
;
2-((4'-nitro-[1,1'  biphenyl]-4-yl)oxy)ethanic acid 
N,N-dimethylacetamide (NO2-Bi-1-S-DMAc)
;
_space_group_name_Hall '-P 1'
_space_group_name_H-M_alt 'P -1'
_cell_angle_alpha 109.41(2)
_cell_angle_beta 91.64(2)
_cell_angle_gamma 96.26(2)
_cell_length_a 5.936(2)
_cell_length_b 11.423(3)
_cell_length_c 14.004(3)
_cell_measurement_temperature 293(2)
_cell_volume 888.1(4)
_diffrn_ambient_temperature 293(2)
_diffrn_radiation_type MoK\a
_diffrn_radiation_wavelength 0.71073
_refine_ls_goodness_of_fit_ref 1.039
_refine_ls_R_factor_all 0.0423
_refine_ls_R_factor_gt 0.0362
_refine_ls_wR_factor_gt 0.0968
_refine_ls_wR_factor_ref 0.1025
_cod_database_code 3000581
_cod_hold_until_date 2025-06-19
_cod_depositor_requested_release_date 2025-06-19

loop_
_atom_site_label
_atom_site_fract_x
_atom_site_fract_y
_atom_site_fract_z
? ? ? ?
